data_2216943
loop_
_publ_author_name
'Brito, Iv\'an'
'Mundaca, Aldo'
'C\'ardenas, Alejandro'
'L\'opez-Rodr\'iguez, Mat\'ias'

_publ_section_title
;
 A triclinic modification of 5,5'-dinitro-2,2'-dithiodipyridine
;
_journal_coeditor_code BT2643
_journal_issue 1
_journal_name_full 'Acta Crystallographica Section E'
_journal_page_first o102
_journal_page_last o103
_journal_paper_doi 10.1107/S1600536807062630
_journal_volume 64
_journal_year 2008
_chemical_formula_iupac 'C10 H6 N4 O4 S2'
_chemical_formula_moiety 'C10 H6 N4 O4 S2'
_chemical_formula_sum 'C10 H6 N4 O4 S2'
_chemical_formula_weight 310.31
_chemical_melting_point 420
_chemical_name_systematic
;
5,5'-dinitro-2,2'-dithiodipyridine
;
_space_group_IT_number 2
_symmetry_cell_setting triclinic
_symmetry_space_group_name_Hall '-P 1'
_symmetry_space_group_name_H-M 'P -1'
_audit_creation_method 'WinGX routine CIF_UPDATE'
_cell_angle_alpha 82.353(4)
_cell_angle_beta 82.095(5)
_cell_angle_gamma 72.460(9)
_cell_formula_units_Z 4
_cell_length_a 7.7832(12)
_cell_length_b 11.8515(11)
_cell_length_c 14.513(2)
_cell_measurement_reflns_used 11236
_cell_measurement_temperature 298(2)
_cell_measurement_theta_max 26.5
_cell_measurement_theta_min 1.4
_cell_volume 1258.4(3)
_computing_cell_refinement 'DENZO-SMN (Otwinowski & Minor, 1997)'
_computing_data_collection 'COLLECT (Nonius, 1998)'
_computing_data_reduction 'DENZO-SMN (Otwinowski & Minor, 1997)'
_computing_molecular_graphics
;
ORTEP-3 for Windows (Farrugia, 1997) and PLATON (Spek, 2003)
;
_computing_publication_material 'WinGX (Farrugia, 1999)'
_computing_structure_refinement 'SHELXL97 (Sheldrick, 1997)'
_computing_structure_solution 'SIR97 (Altomare <i>et al.</i>, 1999)'
_diffrn_measured_fraction_theta_full 0.947
_diffrn_measured_fraction_theta_max 0.947
_diffrn_measurement_device_type 'Nonius KappaCCD area-detector'
_diffrn_measurement_method '\f scans, and \w scans with \k  offsets'
_diffrn_radiation_monochromator graphite
_diffrn_radiation_source 'fine-focus sealed tube'
_diffrn_radiation_type MoK\a
_diffrn_radiation_wavelength 0.71073
_diffrn_reflns_av_R_equivalents 0.0616
_diffrn_reflns_limit_h_max 9
_diffrn_reflns_limit_h_min -9
_diffrn_reflns_limit_k_max 14
_diffrn_reflns_limit_k_min -12
_diffrn_reflns_limit_l_max 18
_diffrn_reflns_limit_l_min -18
_diffrn_reflns_number 11205
_diffrn_reflns_theta_full 26.5
_diffrn_reflns_theta_max 26.5
_diffrn_reflns_theta_min 1.42
_exptl_absorpt_coefficient_mu 0.442
_exptl_absorpt_correction_T_max 0.948
_exptl_absorpt_correction_T_min 0.937
_exptl_absorpt_correction_type multi-scan
_exptl_absorpt_process_details '(SORTAV; Blessing, 1995)'
_exptl_crystal_colour 'light yellow'
_exptl_crystal_density_diffrn 1.638
_exptl_crystal_density_method 'not measured'
_exptl_crystal_description prismatic
_exptl_crystal_F_000 632
_exptl_crystal_size_max 0.20
_exptl_crystal_size_mid 0.10
_exptl_crystal_size_min 0.10
_refine_diff_density_max 0.334
_refine_diff_density_min -0.282
_refine_ls_extinction_method none
_refine_ls_goodness_of_fit_ref 1.163
_refine_ls_hydrogen_treatment constr
_refine_ls_matrix_type full
_refine_ls_number_parameters 362
_refine_ls_number_reflns 4931
_refine_ls_number_restraints 0
_refine_ls_restrained_S_all 1.163
_refine_ls_R_factor_gt 0.0875
_refine_ls_shift/su_max 0.007
_refine_ls_structure_factor_coef Fsqd
_refine_ls_weighting_details 'calc w = 1/[\s^2^(Fo^2^)+(0.0368P)^2^+1.5007P] where P=(Fo^2^+2Fc^2^)/3'
_refine_ls_weighting_scheme calc
_refine_ls_wR_factor_ref 0.2092
_reflns_number_gt 4101
_reflns_number_total 4931
_reflns_threshold_expression I>2\s(I)
_cod_data_source_file bt2643.cif
_cod_data_source_block I
_cod_database_code 2216943
_cod_database_fobs_code 2216943

loop_
_symmetry_equiv_pos_as_xyz
'x, y, z'
'-x, -y, -z'

loop_
_atom_site_type_symbol
_atom_site_label
_atom_site_fract_x
_atom_site_fract_y
_atom_site_fract_z
_atom_site_U_iso_or_equiv
_atom_site_adp_type
_atom_site_calc_flag
_atom_site_refinement_flags
_atom_site_occupancy
S S1 -0.28532(14) 0.36598(9) 0.47963(7) 0.0648(3) Uani d . 1
S S2 -0.33244(12) 0.21846(9) 0.55311(8) 0.0597(3) Uani d . 1
S S3 0.2159(2) 0.37139(15) 0.72593(9) 0.1008(5) Uani d . 1
S S4 0.17109(18) 0.22078(14) 0.79400(11) 0.0932(5) Uani d . 1
O O1 -0.1425(5) 0.7608(3) 0.7099(3) 0.0932(11) Uani d . 1
O O2 -0.2430(7) 0.6621(3) 0.8270(3) 0.1114(15) Uani d . 1
O O3 0.5190(4) -0.0383(3) 0.6160(3) 0.1013(14) Uani d . 1
O O4 0.4123(4) -0.1761(3) 0.6849(3) 0.0830(10) Uani d . 1
O O5 0.3423(6) 0.7628(3) 0.9636(3) 0.1124(14) Uani d . 1
O O6 0.2541(7) 0.6562(3) 1.0807(3) 0.1078(13) Uani d . 1
O O7 1.0125(5) -0.0429(5) 0.8735(4) 0.143(2) Uani d . 1
O O8 0.8920(5) -0.1686(3) 0.9535(3) 0.0985(12) Uani d . 1
N N1 -0.2025(5) 0.6797(3) 0.7443(3) 0.0695(10) Uani d . 1
N N2 -0.2166(5) 0.5481(3) 0.5290(3) 0.0675(9) Uani d . 1
N N3 0.0258(4) 0.1755(2) 0.5594(2) 0.0485(7) Uani d . 1
N N4 0.3948(4) -0.0788(3) 0.6427(2) 0.0562(8) Uani d . 1
N N5 0.2906(5) 0.6772(3) 0.9981(3) 0.0765(11) Uani d . 1
N N6 0.2519(6) 0.5608(4) 0.7817(3) 0.0945(15) Uani d . 1
N N7 0.5273(5) 0.1785(3) 0.8105(3) 0.0725(10) Uani d . 1
N N8 0.8822(6) -0.0777(4) 0.9035(3) 0.0798(11) Uani d . 1
C C1 -0.2263(5) 0.5991(3) 0.6821(3) 0.0536(9) Uani d . 1
C C2 -0.2820(6) 0.5018(3) 0.7196(3) 0.0607(10) Uani d . 1
H H2 -0.3062 0.4877 0.784 0.073 Uiso calc R 1
C C3 -0.3013(5) 0.4261(3) 0.6612(3) 0.0570(9) Uani d . 1
H H3 -0.3366 0.3586 0.6846 0.078(6) Uiso calc R 1
C C4 -0.2670(4) 0.4527(3) 0.5671(3) 0.0521(9) Uani d . 1
C C5 -0.1959(5) 0.6208(3) 0.5874(3) 0.0632(11) Uani d . 1
H H5 -0.1598 0.6876 0.5627 0.078(6) Uiso calc R 1
C C6 -0.1129(4) 0.1300(3) 0.5804(2) 0.0448(7) Uani d . 1
C C7 -0.0971(5) 0.0159(3) 0.6229(3) 0.0503(8) Uani d . 1
H H7 -0.1982 -0.0121 0.6366 0.078(6) Uiso calc R 1
C C8 0.0692(5) -0.0546(3) 0.6443(3) 0.0483(8) Uani d . 1
H H8 0.0851 -0.1316 0.6728 0.058 Uiso calc R 1
C C9 0.2126(4) -0.0072(3) 0.6222(2) 0.0425(7) Uani d . 1
C C10 0.1881(5) 0.1059(3) 0.5803(3) 0.0505(8) Uani d . 1
H H10 0.2877 0.1353 0.5658 0.061 Uiso calc R 1
C C11 0.2288(6) 0.4547(4) 0.8158(3) 0.0728(13) Uani d . 1
C C12 0.2218(6) 0.4174(4) 0.9095(3) 0.0706(12) Uani d . 1
H H12 0.2054 0.3436 0.9313 0.078(6) Uiso calc R 1
C C13 0.2395(6) 0.4909(4) 0.9697(3) 0.0691(11) Uani d . 1
H H13 0.2342 0.4685 1.0337 0.083 Uiso calc R 1
C C14 0.2653(6) 0.5984(4) 0.9348(3) 0.0680(11) Uani d . 1
C C15 0.2697(7) 0.6302(5) 0.8413(4) 0.0888(16) Uani d . 1
H H15 0.286 0.7038 0.8184 0.107 Uiso calc R 1
C C16 0.3897(6) 0.1317(4) 0.8230(3) 0.0690(11) Uani d . 1
C C17 0.4031(6) 0.0156(4) 0.8614(4) 0.0771(13) Uani d . 1
H H17 0.3032 -0.0136 0.8688 0.078(6) Uiso calc R 1
C C18 0.5647(6) -0.0536(4) 0.8877(3) 0.0708(11) Uani d . 1
H H18 0.5788 -0.1315 0.9137 0.085 Uiso calc R 1
C C19 0.7070(5) -0.0059(3) 0.8749(3) 0.0586(9) Uani d . 1
C C20 0.6845(6) 0.1087(4) 0.8371(3) 0.0686(11) Uani d . 1
H H20 0.7831 0.1392 0.8298 0.082 Uiso calc R 1

loop_
_atom_site_aniso_label
_atom_site_aniso_U_11
_atom_site_aniso_U_22
_atom_site_aniso_U_33
_atom_site_aniso_U_12
_atom_site_aniso_U_13
_atom_site_aniso_U_23
S1 0.0590(6) 0.0586(6) 0.0625(6) 0.0052(5) -0.0153(5) 0.0013(5)
S2 0.0394(5) 0.0547(6) 0.0817(7) -0.0040(4) -0.0121(4) -0.0117(5)
S3 0.0942(10) 0.1143(11) 0.0657(8) 0.0208(8) -0.0239(7) -0.0129(7)
S4 0.0649(8) 0.1047(10) 0.1078(11) -0.0014(7) -0.0275(7) -0.0382(8)
O1 0.090(2) 0.0562(18) 0.140(3) -0.0325(17) -0.023(2) 0.0072(19)
O2 0.192(5) 0.070(2) 0.087(3) -0.056(3) -0.024(3) -0.0074(19)
O3 0.0428(16) 0.090(2) 0.167(4) -0.0267(16) -0.0314(19) 0.040(2)
O4 0.0621(18) 0.0593(18) 0.115(3) -0.0056(14) -0.0246(17) 0.0246(18)
O5 0.114(3) 0.083(2) 0.153(4) -0.057(2) -0.017(3) 0.014(2)
O6 0.157(4) 0.080(2) 0.092(3) -0.044(3) -0.017(3) -0.001(2)
O7 0.064(2) 0.148(4) 0.205(5) -0.039(3) -0.031(3) 0.056(4)
O8 0.097(3) 0.074(2) 0.113(3) -0.0104(19) -0.024(2) 0.013(2)
N1 0.069(2) 0.0378(17) 0.103(3) -0.0172(15) -0.021(2) 0.0058(18)
N2 0.060(2) 0.057(2) 0.071(2) -0.0063(16) -0.0025(17) 0.0161(17)
N3 0.0421(15) 0.0390(14) 0.0646(18) -0.0129(12) -0.0090(13) 0.0010(13)
N4 0.0443(17) 0.0510(18) 0.072(2) -0.0121(14) -0.0162(14) 0.0044(15)
N5 0.071(2) 0.057(2) 0.097(3) -0.0150(18) -0.014(2) 0.005(2)
N6 0.095(3) 0.092(3) 0.064(2) 0.003(2) -0.002(2) 0.027(2)
N7 0.072(2) 0.065(2) 0.076(2) -0.0121(18) -0.0121(19) -0.0057(18)
N8 0.073(3) 0.070(2) 0.091(3) -0.016(2) -0.009(2) 0.003(2)
C1 0.0452(19) 0.0357(17) 0.075(3) -0.0060(14) -0.0102(17) 0.0040(16)
C2 0.074(3) 0.0427(19) 0.063(2) -0.0202(18) 0.0015(19) 0.0056(17)
C3 0.067(2) 0.0396(18) 0.063(2) -0.0177(17) -0.0033(18) 0.0037(16)
C4 0.0350(17) 0.0418(18) 0.068(2) 0.0017(14) -0.0067(15) 0.0060(16)
C5 0.054(2) 0.045(2) 0.084(3) -0.0157(17) -0.007(2) 0.019(2)
C6 0.0363(16) 0.0450(18) 0.0523(19) -0.0070(13) -0.0070(14) -0.0104(14)
C7 0.0410(18) 0.0476(19) 0.065(2) -0.0199(15) -0.0026(15) -0.0033(16)
C8 0.0481(19) 0.0377(17) 0.059(2) -0.0153(14) -0.0053(15) 0.0011(15)
C9 0.0374(16) 0.0399(16) 0.0516(18) -0.0112(13) -0.0096(14) -0.0039(14)
C10 0.0406(18) 0.0445(18) 0.070(2) -0.0198(15) -0.0090(16) 0.0027(16)
C11 0.057(2) 0.077(3) 0.061(2) 0.011(2) -0.0061(19) 0.003(2)
C12 0.082(3) 0.061(3) 0.060(3) -0.015(2) -0.001(2) 0.005(2)
C13 0.073(3) 0.061(2) 0.063(3) -0.013(2) -0.003(2) 0.009(2)
C14 0.055(2) 0.061(2) 0.075(3) -0.0069(19) -0.003(2) 0.011(2)
C15 0.091(4) 0.072(3) 0.081(3) -0.005(3) 0.001(3) 0.021(3)
C16 0.063(3) 0.075(3) 0.068(3) -0.009(2) -0.006(2) -0.029(2)
C17 0.061(3) 0.083(3) 0.096(3) -0.030(2) -0.001(2) -0.029(3)
C18 0.072(3) 0.059(2) 0.084(3) -0.023(2) -0.002(2) -0.014(2)
C19 0.057(2) 0.059(2) 0.059(2) -0.0137(18) -0.0014(18) -0.0117(18)
C20 0.062(3) 0.061(2) 0.082(3) -0.018(2) -0.004(2) -0.005(2)

loop_
_atom_type_symbol
_atom_type_description
_atom_type_scat_dispersion_real
_atom_type_scat_dispersion_imag
_atom_type_scat_source
C C 0.0033 0.0016 'International Tables Vol C Tables 4.2.6.8 and 6.1.1.4'
H H 0 0 'International Tables Vol C Tables 4.2.6.8 and 6.1.1.4'
N N 0.0061 0.0033 'International Tables Vol C Tables 4.2.6.8 and 6.1.1.4'
O O 0.0106 0.006 'International Tables Vol C Tables 4.2.6.8 and 6.1.1.4'
S S 0.1246 0.1234 'International Tables Vol C Tables 4.2.6.8 and 6.1.1.4'

loop_
_geom_angle_atom_site_label_1
_geom_angle_atom_site_label_2
_geom_angle_atom_site_label_3
_geom_angle
C4 S1 S2 104.06(13)
C6 S2 S1 103.36(12)
C11 S3 S4 104.51(17)
C16 S4 S3 104.02(18)
O2 N1 O1 123.3(4)
O2 N1 C1 118.6(3)
O1 N1 C1 118.2(4)
C4 N2 C5 117.4(3)
C6 N3 C10 117.2(3)
O3 N4 O4 123.5(3)
O3 N4 C9 118.3(3)
O4 N4 C9 118.1(3)
O6 N5 O5 123.8(5)
O6 N5 C14 118.2(4)
O5 N5 C14 117.9(4)
C15 N6 C11 118.0(4)
C20 N7 C16 116.7(4)
O8 N8 O7 123.4(5)
O8 N8 C19 119.3(4)
O7 N8 C19 117.3(4)
C5 C1 C2 119.9(4)
C5 C1 N1 120.7(3)
C2 C1 N1 119.4(4)
C3 C2 C1 119.1(4)
C3 C2 H2 120.5
C1 C2 H2 120.5
C2 C3 C4 117.8(3)
C2 C3 H3 121.1
C4 C3 H3 121.1
N2 C4 C3 124.1(4)
N2 C4 S1 111.2(3)
C3 C4 S1 124.7(3)
N2 C5 C1 121.7(3)
N2 C5 H5 119.2
C1 C5 H5 119.2
N3 C6 C7 123.6(3)
N3 C6 S2 119.2(3)
C7 C6 S2 117.3(2)
C8 C7 C6 118.8(3)
C8 C7 H7 120.6
C6 C7 H7 120.6
C7 C8 C9 117.4(3)
C7 C8 H8 121.3
C9 C8 H8 121.3
C10 C9 C8 120.9(3)
C10 C9 N4 119.0(3)
C8 C9 N4 120.0(3)
N3 C10 C9 122.0(3)
N3 C10 H10 119
C9 C10 H10 119
N6 C11 C12 122.5(5)
N6 C11 S3 111.9(4)
C12 C11 S3 125.6(4)
C13 C12 C11 118.5(4)
C13 C12 H12 120.8
C11 C12 H12 120.8
C12 C13 C14 119.0(4)
C12 C13 H13 120.5
C14 C13 H13 120.5
C15 C14 C13 119.5(5)
C15 C14 N5 120.6(5)
C13 C14 N5 119.9(4)
N6 C15 C14 122.5(5)
N6 C15 H15 118.7
C14 C15 H15 118.7
N7 C16 C17 123.7(4)
N7 C16 S4 119.9(4)
C17 C16 S4 116.5(4)
C18 C17 C16 118.5(4)
C18 C17 H17 120.8
C16 C17 H17 120.8
C17 C18 C19 118.2(4)
C17 C18 H18 120.9
C19 C18 H18 120.9
C20 C19 C18 120.4(4)
C20 C19 N8 120.0(4)
C18 C19 N8 119.5(4)
N7 C20 C19 122.6(4)
N7 C20 H20 118.7
C19 C20 H20 118.7

loop_
_geom_bond_atom_site_label_1
_geom_bond_atom_site_label_2
_geom_bond_distance
S1 C4 1.781(4)
S1 S2 2.0275(15)
S2 C6 1.781(3)
S3 C11 1.768(5)
S3 S4 2.023(2)
S4 C16 1.784(5)
O1 N1 1.213(4)
O2 N1 1.205(5)
O3 N4 1.200(4)
O4 N4 1.211(4)
O5 N5 1.223(5)
O6 N5 1.204(5)
O7 N8 1.213(5)
O8 N8 1.204(5)
N1 C1 1.464(6)
N2 C4 1.334(5)
N2 C5 1.342(6)
N3 C6 1.329(4)
N3 C10 1.333(4)
N4 C9 1.464(4)
N5 C14 1.463(6)
N6 C15 1.317(8)
N6 C11 1.343(6)
N7 C20 1.329(6)
N7 C16 1.329(6)
N8 C19 1.455(6)
C1 C5 1.365(6)
C1 C2 1.372(5)
C2 C3 1.367(6)
C2 H2 0.93
C3 C4 1.368(5)
C3 H3 0.93
C5 H5 0.93
C6 C7 1.387(5)
C7 C8 1.363(5)
C7 H7 0.93
C8 C9 1.376(4)
C8 H8 0.93
C9 C10 1.366(4)
C10 H10 0.93
C11 C12 1.371(6)
C12 C13 1.360(6)
C12 H12 0.93
C13 C14 1.369(6)
C13 H13 0.93
C14 C15 1.358(7)
C15 H15 0.93
C16 C17 1.393(6)
C17 C18 1.351(6)
C17 H17 0.93
C18 C19 1.369(6)
C18 H18 0.93
C19 C20 1.365(5)
C20 H20 0.93

loop_
_geom_hbond_atom_site_label_D
_geom_hbond_atom_site_label_H
_geom_hbond_atom_site_label_A
_geom_hbond_site_symmetry_A
_geom_hbond_distance_DH
_geom_hbond_distance_HA
_geom_hbond_distance_DA
_geom_hbond_angle_DHA
_geom_hbond_publ_flag
C3 H3 S2 . 0.93 2.68 3.173(4) 114 yes
C8 H8 O1 1_545 0.93 2.44 3.098(5) 127 yes
C12 H12 S4 . 0.93 2.70 3.189(5) 113 yes
C18 H18 O5 1_545 0.93 2.50 3.171(6) 129 yes

loop_
_geom_torsion_atom_site_label_1
_geom_torsion_atom_site_label_2
_geom_torsion_atom_site_label_3
_geom_torsion_atom_site_label_4
_geom_torsion
_geom_torsion_publ_flag
C4 S1 S2 C6 -80.13(16) y
C11 S3 S4 C16 -79.8(2) y
O2 N1 C1 C5 174.8(4) ?
O1 N1 C1 C5 -5.3(5) ?
O2 N1 C1 C2 -4.4(6) ?
O1 N1 C1 C2 175.5(4) ?
C5 C1 C2 C3 1.8(6) ?
N1 C1 C2 C3 -179.0(4) ?
C1 C2 C3 C4 -1.2(6) ?
C5 N2 C4 C3 1.1(5) ?
C5 N2 C4 S1 -179.4(3) ?
C2 C3 C4 N2 -0.2(6) ?
C2 C3 C4 S1 -179.7(3) ?
S2 S1 C4 N2 173.4(2) y
S2 S1 C4 C3 -7.1(3) y
C4 N2 C5 C1 -0.5(6) ?
C2 C1 C5 N2 -0.9(6) ?
N1 C1 C5 N2 179.9(3) ?
C10 N3 C6 C7 0.6(5) ?
C10 N3 C6 S2 -179.4(3) ?
S1 S2 C6 N3 6.6(3) y
S1 S2 C6 C7 -173.5(3) y
N3 C6 C7 C8 -0.4(6) ?
S2 C6 C7 C8 179.6(3) ?
C6 C7 C8 C9 0.1(5) ?
C7 C8 C9 C10 -0.1(5) ?
C7 C8 C9 N4 -179.5(3) ?
O3 N4 C9 C10 -5.0(6) ?
O4 N4 C9 C10 175.6(4) ?
O3 N4 C9 C8 174.3(4) ?
O4 N4 C9 C8 -5.0(5) ?
C6 N3 C10 C9 -0.6(5) ?
C8 C9 C10 N3 0.4(6) ?
N4 C9 C10 N3 179.7(3) ?
C15 N6 C11 C12 0.5(7) ?
C15 N6 C11 S3 -177.8(4) ?
S4 S3 C11 N6 -177.7(3) y
S4 S3 C11 C12 4.1(4) y
N6 C11 C12 C13 -0.2(7) ?
S3 C11 C12 C13 177.9(4) ?
C11 C12 C13 C14 -0.6(7) ?
C12 C13 C14 C15 1.1(7) ?
C12 C13 C14 N5 -178.0(4) ?
O6 N5 C14 C15 167.0(5) ?
O5 N5 C14 C15 -10.7(7) ?
O6 N5 C14 C13 -13.9(6) ?
O5 N5 C14 C13 168.3(4) ?
C11 N6 C15 C14 -0.1(8) ?
C13 C14 C15 N6 -0.7(8) ?
N5 C14 C15 N6 178.4(5) ?
C20 N7 C16 C17 -0.3(7) ?
C20 N7 C16 S4 177.3(3) ?
S3 S4 C16 N7 9.5(4) y
S3 S4 C16 C17 -172.8(3) y
N7 C16 C17 C18 0.1(7) ?
S4 C16 C17 C18 -177.6(4) ?
C16 C17 C18 C19 -0.1(7) ?
C17 C18 C19 C20 0.4(7) ?
C17 C18 C19 N8 179.2(4) ?
O8 N8 C19 C20 164.9(4) ?
O7 N8 C19 C20 -16.6(7) ?
O8 N8 C19 C18 -14.0(7) ?
O7 N8 C19 C18 164.5(5) ?
C16 N7 C20 C19 0.5(7) ?
C18 C19 C20 N7 -0.6(7) ?
N8 C19 C20 N7 -179.5(4) ?

loop_
_cod_related_entry_id
_cod_related_entry_database
_cod_related_entry_code
1 ChemSpider 15616
